data_2239826
loop_
_publ_author_name
'Son, Kyung-sun'
'Woo, Jeong Oh'
'Kim, Namhun'
'Kang, Sung Kwon'

_publ_section_title
;
 Crystal structure of chloridopentakis(dimethyl
 sulfoxide-\k<i>O</i>)chromium(III) dichloride
;
_journal_coeditor_code WM5034
_journal_issue 9
_journal_name_full 'Acta Crystallographica Section E'
_journal_page_first m309
_journal_paper_doi 10.1107/S1600536814015852
_journal_volume 70
_journal_year 2014
_chemical_formula_iupac '[Cr Cl (C2 H6 O S)5] Cl2'
_chemical_formula_moiety 'C10 H30 Cl Cr O5 S5 2+, 2(Cl -)'
_chemical_formula_sum 'C10 H30 Cl3 Cr O5 S5'
_chemical_formula_weight 548.99
_chemical_name_systematic
;
Chloridopentakis(dimethyl sulfoxide-\k<i>O</i>)chromium(III) dichloride
;
_space_group_IT_number 2
_symmetry_cell_setting triclinic
_symmetry_space_group_name_Hall '-P 1'
_symmetry_space_group_name_H-M 'P -1'
_atom_sites_solution_hydrogens geom
_audit_creation_method 'WinGX routine CIF_UPDATE'
_cell_angle_alpha 70.633(4)
_cell_angle_beta 83.867(3)
_cell_angle_gamma 89.0009(18)
_cell_formula_units_Z 2
_cell_length_a 9.5883(4)
_cell_length_b 10.4998(4)
_cell_length_c 13.0088(5)
_cell_measurement_reflns_used 2991
_cell_measurement_temperature 296(2)
_cell_measurement_theta_max 28.21
_cell_measurement_theta_min 2.18
_cell_volume 1228.26(9)
_computing_cell_refinement 'SAINT (Bruker, 2002)'
_computing_data_collection 'SMART (Bruker, 2002)'
_computing_data_reduction 'SAINT (Bruker, 2002)'
_computing_molecular_graphics 'ORTEP-3 for Windows (Farrugia, 2012)'
_computing_publication_material 'WinGX (Farrugia, 2012)'
_computing_structure_refinement 'SHELXL2013 (Sheldrick, 2008)'
_computing_structure_solution 'SHELXS2013 (Sheldrick, 2008)'
_diffrn_ambient_temperature 296(2)
_diffrn_measured_fraction_theta_full 1
_diffrn_measured_fraction_theta_max 0.999
_diffrn_measurement_device_type 'Bruker SMART CCD area-detector'
_diffrn_measurement_method '\f and \w scans'
_diffrn_radiation_type MoK\a
_diffrn_radiation_wavelength 0.71073
_diffrn_reflns_av_R_equivalents 0.1149
_diffrn_reflns_limit_h_max 11
_diffrn_reflns_limit_h_min -11
_diffrn_reflns_limit_k_max 12
_diffrn_reflns_limit_k_min -12
_diffrn_reflns_limit_l_max 15
_diffrn_reflns_limit_l_min -15
_diffrn_reflns_number 19400
_diffrn_reflns_theta_full 25.242
_diffrn_reflns_theta_max 25.5
_diffrn_reflns_theta_min 1.669
_exptl_absorpt_coefficient_mu 1.233
_exptl_absorpt_correction_T_max 0.935
_exptl_absorpt_correction_T_min 0.905
_exptl_absorpt_correction_type multi-scan
_exptl_absorpt_process_details
;
(<i>SADABS</i>; Bruker, 2002)
;
_exptl_crystal_colour green
_exptl_crystal_density_diffrn 1.484
_exptl_crystal_description block
_exptl_crystal_F_000 570
_exptl_crystal_size_max 0.10
_exptl_crystal_size_mid 0.06
_exptl_crystal_size_min 0.05
_refine_diff_density_max 0.585
_refine_diff_density_min -0.472
_refine_ls_extinction_method none
_refine_ls_goodness_of_fit_ref 0.977
_refine_ls_hydrogen_treatment constr
_refine_ls_matrix_type full
_refine_ls_number_parameters 227
_refine_ls_number_reflns 4576
_refine_ls_number_restraints 0
_refine_ls_restrained_S_all 0.977
_refine_ls_R_factor_all 0.1433
_refine_ls_R_factor_gt 0.0715
_refine_ls_shift/su_max 0
_refine_ls_shift/su_mean 0
_refine_ls_structure_factor_coef Fsqd
_refine_ls_weighting_details 'w=1/[\s^2^(Fo^2^)+(0.0582P)^2^] where P=(Fo^2^+2Fc^2^)/3'
_refine_ls_weighting_scheme calc
_refine_ls_wR_factor_ref 0.1382
_reflns_number_gt 2587
_reflns_number_total 4576
_reflns_threshold_expression I>2\s(I)
_cod_data_source_file wm5034sup1.cf
_cod_data_source_block I
_cod_database_code 2239826
_cod_database_fobs_code 2239826
_shelxl_version_number .2013

loop_
_space_group_symop_operation_xyz
'x, y, z'
'-x, -y, -z'

loop_
_atom_site_type_symbol
_atom_site_label
_atom_site_fract_x
_atom_site_fract_y
_atom_site_fract_z
_atom_site_U_iso_or_equiv
_atom_site_adp_type
_atom_site_calc_flag
_atom_site_occupancy
Cr Cr1 0.73481(10) 0.87030(9) 0.21633(7) 0.0237(3) Uani d 1
Cl Cl2 0.75680(18) 1.04916(16) 0.05360(12) 0.0396(4) Uani d 1
O O3 0.5471(4) 0.8278(4) 0.1872(3) 0.0355(11) Uani d 1
S S4 0.49654(17) 0.68654(16) 0.19631(13) 0.0332(4) Uani d 1
C C5 0.5051(8) 0.6874(7) 0.0590(5) 0.055(2) Uani d 1
H H5A 0.4633 0.768 0.0149 0.082 Uiso calc 1
H H5B 0.4554 0.6098 0.0571 0.082 Uiso calc 1
H H5C 0.6014 0.6849 0.0307 0.082 Uiso calc 1
C C6 0.3132(6) 0.6983(7) 0.2227(5) 0.0436(18) Uani d 1
H H6A 0.291 0.7047 0.2946 0.065 Uiso calc 1
H H6B 0.268 0.6194 0.2189 0.065 Uiso calc 1
H H6C 0.281 0.7771 0.1691 0.065 Uiso calc 1
O O7 0.6490(4) 0.9863(4) 0.2973(3) 0.0296(10) Uani d 1
S S8 0.53284(17) 1.08678(15) 0.25183(13) 0.0306(4) Uani d 1
C C9 0.4206(7) 1.0783(6) 0.3701(5) 0.0445(18) Uani d 1
H H9A 0.3776 0.9901 0.4009 0.067 Uiso calc 1
H H9B 0.3492 1.1448 0.3511 0.067 Uiso calc 1
H H9C 0.4737 1.0956 0.4228 0.067 Uiso calc 1
C C10 0.6119(7) 1.2474(6) 0.2266(5) 0.0452(19) Uani d 1
H H10A 0.6571 1.2467 0.2892 0.068 Uiso calc 1
H H10B 0.5413 1.3151 0.2133 0.068 Uiso calc 1
H H10C 0.6803 1.2672 0.1635 0.068 Uiso calc 1
O O11 0.9199(4) 0.9089(4) 0.2546(3) 0.0327(11) Uani d 1
S S12 0.97576(18) 1.05332(16) 0.23286(13) 0.0342(4) Uani d 1
C C13 1.0000(8) 1.0568(8) 0.3636(5) 0.057(2) Uani d 1
H H13A 0.9107 1.0637 0.4022 0.086 Uiso calc 1
H H13B 1.0583 1.1332 0.3567 0.086 Uiso calc 1
H H13C 1.0444 0.9753 0.4034 0.086 Uiso calc 1
C C14 1.1538(7) 1.0469(8) 0.1831(6) 0.067(3) Uani d 1
H H14A 1.1992 0.9765 0.2358 0.101 Uiso calc 1
H H14B 1.1995 1.1319 0.1713 0.101 Uiso calc 1
H H14C 1.1593 1.0286 0.1152 0.101 Uiso calc 1
O O15 0.8145(4) 0.7458(4) 0.1404(3) 0.0339(11) Uani d 1
S S16 0.93855(17) 0.65183(16) 0.17455(13) 0.0339(4) Uani d 1
C C17 1.0204(7) 0.6520(7) 0.0464(5) 0.053(2) Uani d 1
H H17A 0.9518 0.6318 0.0051 0.079 Uiso calc 1
H H17B 1.0917 0.5849 0.0575 0.079 Uiso calc 1
H H17C 1.0621 0.7393 0.0068 0.079 Uiso calc 1
C C18 0.8644(8) 0.4878(6) 0.2216(6) 0.061(2) Uani d 1
H H18A 0.8188 0.469 0.2946 0.091 Uiso calc 1
H H18B 0.937 0.4235 0.2219 0.091 Uiso calc 1
H H18C 0.797 0.4812 0.174 0.091 Uiso calc 1
O O19 0.7205(4) 0.7130(4) 0.3520(3) 0.0343(11) Uani d 1
S S20 0.73602(17) 0.72155(15) 0.46602(13) 0.0306(4) Uani d 1
C C21 0.6037(6) 0.6113(6) 0.5523(5) 0.0422(18) Uani d 1
H H21A 0.5134 0.6452 0.5318 0.063 Uiso calc 1
H H21B 0.6103 0.6051 0.6269 0.063 Uiso calc 1
H H21C 0.615 0.5234 0.5453 0.063 Uiso calc 1
C C22 0.8822(7) 0.6230(8) 0.5089(6) 0.062(2) Uani d 1
H H22A 0.874 0.5383 0.4966 0.092 Uiso calc 1
H H22B 0.8864 0.6068 0.5856 0.092 Uiso calc 1
H H22C 0.9661 0.6698 0.4681 0.092 Uiso calc 1
Cl Cl23 0.25112(19) 0.74394(19) 0.49760(15) 0.0542(5) Uani d 1
Cl Cl24 0.2423(2) 0.37459(18) 0.19086(17) 0.0579(6) Uani d 1

loop_
_atom_site_aniso_label
_atom_site_aniso_U_11
_atom_site_aniso_U_22
_atom_site_aniso_U_33
_atom_site_aniso_U_12
_atom_site_aniso_U_13
_atom_site_aniso_U_23
Cr1 0.0290(6) 0.0197(5) 0.0227(5) 0.0021(4) -0.0077(4) -0.0062(4)
Cl2 0.0555(12) 0.0340(10) 0.0231(9) 0.0017(8) -0.0081(8) 0.0000(7)
O3 0.034(3) 0.023(2) 0.053(3) 0.002(2) -0.012(2) -0.014(2)
S4 0.0379(11) 0.0255(9) 0.0383(10) 0.0026(8) -0.0171(8) -0.0094(8)
C5 0.063(5) 0.066(5) 0.049(5) 0.014(4) -0.016(4) -0.034(4)
C6 0.041(4) 0.038(4) 0.051(5) -0.008(3) -0.008(4) -0.013(4)
O7 0.039(3) 0.029(2) 0.027(2) 0.013(2) -0.012(2) -0.015(2)
S8 0.0377(10) 0.0240(9) 0.0313(10) 0.0053(8) -0.0101(8) -0.0091(8)
C9 0.047(5) 0.035(4) 0.044(4) 0.008(4) 0.000(4) -0.005(3)
C10 0.056(5) 0.029(4) 0.043(4) 0.002(4) -0.002(4) -0.003(3)
O11 0.029(2) 0.026(2) 0.045(3) -0.001(2) -0.018(2) -0.010(2)
S12 0.0416(11) 0.0294(10) 0.0357(10) 0.0013(8) -0.0127(8) -0.0137(8)
C13 0.067(5) 0.078(6) 0.039(5) -0.003(4) -0.001(4) -0.037(4)
C14 0.056(5) 0.081(6) 0.079(6) -0.026(5) 0.026(5) -0.054(5)
O15 0.038(3) 0.033(3) 0.039(3) 0.011(2) -0.015(2) -0.021(2)
S16 0.0357(10) 0.0292(10) 0.0389(10) 0.0055(8) -0.0094(8) -0.0124(8)
C17 0.053(5) 0.043(5) 0.057(5) 0.003(4) 0.011(4) -0.014(4)
C18 0.073(6) 0.023(4) 0.064(5) -0.001(4) 0.014(4) 0.009(4)
O19 0.050(3) 0.021(2) 0.028(3) 0.002(2) -0.007(2) -0.0026(19)
S20 0.0389(10) 0.0239(9) 0.0280(9) 0.0043(8) -0.0089(8) -0.0057(7)
C21 0.039(4) 0.044(4) 0.037(4) -0.007(3) 0.002(3) -0.007(3)
C22 0.041(5) 0.074(6) 0.067(6) 0.020(4) -0.027(4) -0.014(5)
Cl23 0.0512(12) 0.0524(12) 0.0527(12) 0.0007(10) 0.0000(10) -0.0108(10)
Cl24 0.0641(13) 0.0360(11) 0.0797(15) 0.0096(9) -0.0272(11) -0.0217(10)

loop_
_atom_type_symbol
_atom_type_description
_atom_type_scat_dispersion_real
_atom_type_scat_dispersion_imag
_atom_type_scat_source
C C 0.0033 0.0016 'International Tables Vol C Tables 4.2.6.8 and 6.1.1.4'
H H 0 0 'International Tables Vol C Tables 4.2.6.8 and 6.1.1.4'
O O 0.0106 0.006 'International Tables Vol C Tables 4.2.6.8 and 6.1.1.4'
S S 0.1246 0.1234 'International Tables Vol C Tables 4.2.6.8 and 6.1.1.4'
Cl Cl 0.1484 0.1585 'International Tables Vol C Tables 4.2.6.8 and 6.1.1.4'
Cr Cr 0.3209 0.6236 'International Tables Vol C Tables 4.2.6.8 and 6.1.1.4'

loop_
_geom_angle_atom_site_label_1
_geom_angle_atom_site_label_2
_geom_angle_atom_site_label_3
_geom_angle
O3 Cr1 O19 90.28(17)
O3 Cr1 O7 89.61(16)
O19 Cr1 O7 90.78(16)
O3 Cr1 O11 176.76(18)
O19 Cr1 O11 86.97(17)
O7 Cr1 O11 88.70(16)
O3 Cr1 O15 88.69(16)
O19 Cr1 O15 86.69(16)
O7 Cr1 O15 176.95(18)
O11 Cr1 O15 92.87(16)
O3 Cr1 Cl2 90.00(13)
O19 Cr1 Cl2 177.61(13)
O7 Cr1 Cl2 91.59(12)
O11 Cr1 Cl2 92.82(13)
O15 Cr1 Cl2 90.95(13)
S4 O3 Cr1 124.5(2)
O3 S4 C6 101.8(3)
O3 S4 C5 105.0(3)
C6 S4 C5 99.0(3)
S4 C5 H5A 109.5
S4 C5 H5B 109.5
H5A C5 H5B 109.5
S4 C5 H5C 109.5
H5A C5 H5C 109.5
H5B C5 H5C 109.5
S4 C6 H6A 109.5
S4 C6 H6B 109.5
H6A C6 H6B 109.5
S4 C6 H6C 109.5
H6A C6 H6C 109.5
H6B C6 H6C 109.5
S8 O7 Cr1 121.5(2)
O7 S8 C9 103.2(3)
O7 S8 C10 103.8(3)
C9 S8 C10 98.7(3)
S8 C9 H9A 109.5
S8 C9 H9B 109.5
H9A C9 H9B 109.5
S8 C9 H9C 109.5
H9A C9 H9C 109.5
H9B C9 H9C 109.5
S8 C10 H10A 109.5
S8 C10 H10B 109.5
H10A C10 H10B 109.5
S8 C10 H10C 109.5
H10A C10 H10C 109.5
H10B C10 H10C 109.5
S12 O11 Cr1 123.0(2)
O11 S12 C13 103.8(3)
O11 S12 C14 103.4(3)
C13 S12 C14 98.5(4)
S12 C13 H13A 109.5
S12 C13 H13B 109.5
H13A C13 H13B 109.5
S12 C13 H13C 109.5
H13A C13 H13C 109.5
H13B C13 H13C 109.5
S12 C14 H14A 109.5
S12 C14 H14B 109.5
H14A C14 H14B 109.5
S12 C14 H14C 109.5
H14A C14 H14C 109.5
H14B C14 H14C 109.5
S16 O15 Cr1 125.3(2)
O15 S16 C18 104.8(3)
O15 S16 C17 101.7(3)
C18 S16 C17 98.8(3)
S16 C17 H17A 109.5
S16 C17 H17B 109.5
H17A C17 H17B 109.5
S16 C17 H17C 109.5
H17A C17 H17C 109.5
H17B C17 H17C 109.5
S16 C18 H18A 109.5
S16 C18 H18B 109.5
H18A C18 H18B 109.5
S16 C18 H18C 109.5
H18A C18 H18C 109.5
H18B C18 H18C 109.5
S20 O19 Cr1 123.9(2)
O19 S20 C22 104.6(3)
O19 S20 C21 103.8(3)
C22 S20 C21 98.7(3)
S20 C21 H21A 109.5
S20 C21 H21B 109.5
H21A C21 H21B 109.5
S20 C21 H21C 109.5
H21A C21 H21C 109.5
H21B C21 H21C 109.5
S20 C22 H22A 109.5
S20 C22 H22B 109.5
H22A C22 H22B 109.5
S20 C22 H22C 109.5
H22A C22 H22C 109.5
H22B C22 H22C 109.5

loop_
_geom_bond_atom_site_label_1
_geom_bond_atom_site_label_2
_geom_bond_distance
_geom_bond_publ_flag
Cr1 O3 1.967(4) y
Cr1 O19 1.971(4) y
Cr1 O7 1.975(4) y
Cr1 O11 1.977(4) y
Cr1 O15 1.982(4) y
Cr1 Cl2 2.3096(18) y
O3 S4 1.531(4) ?
S4 C6 1.764(6) ?
S4 C5 1.777(6) ?
C5 H5A 0.96 ?
C5 H5B 0.96 ?
C5 H5C 0.96 ?
C6 H6A 0.96 ?
C6 H6B 0.96 ?
C6 H6C 0.96 ?
O7 S8 1.546(4) ?
S8 C9 1.758(6) ?
S8 C10 1.775(6) ?
C9 H9A 0.96 ?
C9 H9B 0.96 ?
C9 H9C 0.96 ?
C10 H10A 0.96 ?
C10 H10B 0.96 ?
C10 H10C 0.96 ?
O11 S12 1.542(4) ?
S12 C13 1.753(6) ?
S12 C14 1.768(7) ?
C13 H13A 0.96 ?
C13 H13B 0.96 ?
C13 H13C 0.96 ?
C14 H14A 0.96 ?
C14 H14B 0.96 ?
C14 H14C 0.96 ?
O15 S16 1.539(4) ?
S16 C18 1.760(6) ?
S16 C17 1.765(6) ?
C17 H17A 0.96 ?
C17 H17B 0.96 ?
C17 H17C 0.96 ?
C18 H18A 0.96 ?
C18 H18B 0.96 ?
C18 H18C 0.96 ?
O19 S20 1.538(4) ?
S20 C22 1.755(6) ?
S20 C21 1.760(6) ?
C21 H21A 0.96 ?
C21 H21B 0.96 ?
C21 H21C 0.96 ?
C22 H22A 0.96 ?
C22 H22B 0.96 ?
C22 H22C 0.96 ?
